data_7134178
loop_
_publ_author_name
'Hruzd, Mariia'
'Kleynemeyer, Sabrina Leonie'
'Michon, Christophe'
'BASTIN, St\'ephanie'
'Pollet, Eric'
'Ritleng, Vincent'
'Sortais, Jean-Baptiste'

_publ_section_title
;
 Thioether--NHC bidentate manganese complexes as efficient phosphine-free
 catalysts for hydrogenation at room temperature
;
_journal_name_full 'Chemical Communications'
_journal_paper_doi 10.1039/D4CC06627H
_journal_year 2025
_chemical_absolute_configuration ad
_chemical_formula_moiety 'C23 H22 Br Mn N2 O3 S'
_chemical_formula_sum 'C23 H22 Br Mn N2 O3 S'
_chemical_formula_weight 541.33
_space_group_crystal_system orthorhombic
_space_group_IT_number 19
_space_group_name_Hall 'P 2ac 2ab'
_space_group_name_H-M_alt 'P 21 21 21'
_atom_sites_solution_hydrogens geom
_atom_sites_solution_primary direct
_atom_sites_solution_secondary difmap
_audit_creation_method SHELXL-2019/3
_audit_update_record
;
2024-12-02 deposited with the CCDC.	2025-01-14 downloaded from the CCDC.
;
_cell_angle_alpha 90
_cell_angle_beta 90
_cell_angle_gamma 90
_cell_formula_units_Z 4
_cell_length_a 8.4010(3)
_cell_length_b 15.8222(7)
_cell_length_c 16.6388(7)
_cell_measurement_reflns_used 9926
_cell_measurement_temperature 120(2)
_cell_measurement_theta_max 27.94
_cell_measurement_theta_min 2.45
_cell_volume 2211.67(16)
_computing_cell_refinement 'Bruker SAINT'
_computing_data_collection 'Bruker APEX4'
_computing_data_reduction 'Bruker SAINT'
_computing_molecular_graphics 'Bruker SHELXTL'
_computing_publication_material 'Bruker SHELXTL'
_computing_structure_refinement 'SHELXL-2019/3(Sheldrick, 2019)'
_computing_structure_solution 'SHELXT 2018/2 (Sheldrick, 2018)'
_diffrn_ambient_temperature 120(2)
_diffrn_measured_fraction_theta_full 1.000
_diffrn_measured_fraction_theta_max 0.998
_diffrn_measurement_device_type 'Bruker PHOTON-III CPAD'
_diffrn_measurement_method '\f and \w shuterless scans'
_diffrn_radiation_type MoK\a
_diffrn_radiation_wavelength 0.71073
_diffrn_reflns_av_R_equivalents 0.0565
_diffrn_reflns_av_unetI/netI 0.0394
_diffrn_reflns_Laue_measured_fraction_full 1.000
_diffrn_reflns_Laue_measured_fraction_max 0.998
_diffrn_reflns_limit_h_max 11
_diffrn_reflns_limit_h_min -9
_diffrn_reflns_limit_k_max 20
_diffrn_reflns_limit_k_min -20
_diffrn_reflns_limit_l_max 22
_diffrn_reflns_limit_l_min -22
_diffrn_reflns_number 39013
_diffrn_reflns_point_group_measured_fraction_full 0.998
_diffrn_reflns_point_group_measured_fraction_max 0.996
_diffrn_reflns_theta_full 25.242
_diffrn_reflns_theta_max 28.036
_diffrn_reflns_theta_min 2.448
_diffrn_source 'Mo-ImuS 3.0 microfocus tube'
_exptl_absorpt_coefficient_mu 2.526
_exptl_absorpt_correction_T_max 0.7456
_exptl_absorpt_correction_T_min 0.6924
_exptl_absorpt_correction_type multi-scan
_exptl_absorpt_process_details sadabs
_exptl_crystal_colour brown
_exptl_crystal_density_diffrn 1.626
_exptl_crystal_description prism
_exptl_crystal_F_000 1096
_exptl_crystal_size_max 0.140
_exptl_crystal_size_mid 0.100
_exptl_crystal_size_min 0.080
_refine_diff_density_max 0.361
_refine_diff_density_min -0.621
_refine_diff_density_rms 0.070
_refine_ls_abs_structure_details
;
 Flack x determined using 1897 quotients [(I+)-(I-)]/[(I+)+(I-)]
 (Parsons, Flack and Wagner, Acta Cryst. B69 (2013) 249-259).
;
_refine_ls_abs_structure_Flack 0.027(5)
_refine_ls_extinction_method none
_refine_ls_goodness_of_fit_ref 1.045
_refine_ls_hydrogen_treatment constr
_refine_ls_matrix_type full
_refine_ls_number_parameters 283
_refine_ls_number_reflns 5340
_refine_ls_number_restraints 0
_refine_ls_restrained_S_all 1.045
_refine_ls_R_factor_all 0.0388
_refine_ls_R_factor_gt 0.0303
_refine_ls_shift/su_max 0.001
_refine_ls_shift/su_mean 0.000
_refine_ls_structure_factor_coef Fsqd
_refine_ls_weighting_details 'w=1/[\s^2^(Fo^2^)+(0.0295P)^2^+0.7612P] where P=(Fo^2^+2Fc^2^)/3'
_refine_ls_weighting_scheme calc
_refine_ls_wR_factor_gt 0.0661
_refine_ls_wR_factor_ref 0.0693
_reflns_Friedel_coverage 0.764
_reflns_Friedel_fraction_full 0.997
_reflns_Friedel_fraction_max 0.995
_reflns_number_gt 4743
_reflns_number_total 5340
_reflns_threshold_expression 'I > 2\s(I)'
_cod_data_source_file d4cc06627h2.cif
_cod_data_source_block mcmh230615
_cod_database_code 7134178
_shelx_shelxl_version_number 2019/3
_shelx_space_group_comment
;
The symmetry employed for this shelxl refinement is uniquely defined
by the following loop, which should always be used as a source of
symmetry information in preference to the above space-group names.
They are only intended as comments.
;
_shelx_estimated_absorpt_t_min 0.719
_shelx_estimated_absorpt_t_max 0.823

loop_
_space_group_symop_operation_xyz
'x, y, z'
'x+1/2, -y+1/2, -z'
'-x, y+1/2, -z+1/2'
'-x+1/2, -y, z+1/2'

loop_
_atom_site_label
_atom_site_type_symbol
_atom_site_fract_x
_atom_site_fract_y
_atom_site_fract_z
_atom_site_U_iso_or_equiv
_atom_site_adp_type
_atom_site_occupancy
_atom_site_site_symmetry_order
_atom_site_calc_flag
_atom_site_refinement_flags_posn
_atom_site_refinement_flags_adp
_atom_site_refinement_flags_occupancy
_atom_site_disorder_assembly
_atom_site_disorder_group
C1 C 0.5755(4) 0.4918(2) 0.4450(2) 0.0174(7) Uani 1 1 d . . . . .
C2 C 0.8071(5) 0.4733(3) 0.3768(3) 0.0274(9) Uani 1 1 d . . . . .
H2 H 0.887198 0.479704 0.336986 0.033 Uiso 1 1 calc R U . . .
C3 C 0.8125(5) 0.4220(3) 0.4403(3) 0.0291(9) Uani 1 1 d . . . . .
H3 H 0.897388 0.385371 0.454757 0.035 Uiso 1 1 calc R U . . .
C4 C 0.6155(4) 0.5737(2) 0.3182(2) 0.0179(7) Uani 1 1 d . . . . .
C5 C 0.6671(5) 0.6581(2) 0.3225(2) 0.0215(8) Uani 1 1 d . . . . .
C6 C 0.6172(5) 0.7121(2) 0.2615(2) 0.0222(8) Uani 1 1 d . . . . .
H6 H 0.648132 0.769805 0.263760 0.027 Uiso 1 1 calc R U . . .
C7 C 0.5244(5) 0.6852(2) 0.1978(2) 0.0207(8) Uani 1 1 d . . . . .
C8 C 0.4814(5) 0.6002(2) 0.1944(2) 0.0198(8) Uani 1 1 d . . . . .
H8 H 0.419634 0.580647 0.150294 0.024 Uiso 1 1 calc R U . . .
C9 C 0.5268(4) 0.5433(2) 0.2541(2) 0.0178(7) Uani 1 1 d . . . . .
C10 C 0.7767(5) 0.6885(3) 0.3877(3) 0.0321(10) Uani 1 1 d . . . . .
H10A H 0.887058 0.675830 0.373013 0.048 Uiso 1 1 calc R U . . .
H10B H 0.750343 0.659911 0.438256 0.048 Uiso 1 1 calc R U . . .
H10C H 0.764125 0.749704 0.394536 0.048 Uiso 1 1 calc R U . . .
C11 C 0.4718(6) 0.7464(2) 0.1338(3) 0.0279(9) Uani 1 1 d . . . . .
H11A H 0.393091 0.785499 0.156242 0.042 Uiso 1 1 calc R U . . .
H11B H 0.424125 0.715095 0.088989 0.042 Uiso 1 1 calc R U . . .
H11C H 0.564026 0.778354 0.114338 0.042 Uiso 1 1 calc R U . . .
C12 C 0.4826(5) 0.4514(2) 0.2485(2) 0.0229(8) Uani 1 1 d . . . . .
H12A H 0.578833 0.417632 0.239639 0.034 Uiso 1 1 calc R U . . .
H12B H 0.408955 0.443106 0.203485 0.034 Uiso 1 1 calc R U . . .
H12C H 0.431346 0.433650 0.298574 0.034 Uiso 1 1 calc R U . . .
C13 C 0.6330(5) 0.3873(3) 0.5555(2) 0.0266(8) Uani 1 1 d . . . . .
H13A H 0.716143 0.344211 0.565655 0.032 Uiso 1 1 calc R U . . .
H13B H 0.529996 0.357599 0.549275 0.032 Uiso 1 1 calc R U . . .
C14 C 0.6236(6) 0.4463(3) 0.6263(3) 0.0324(10) Uani 1 1 d . . . . .
H14A H 0.718669 0.483241 0.626974 0.039 Uiso 1 1 calc R U . . .
H14B H 0.623065 0.412947 0.676708 0.039 Uiso 1 1 calc R U . . .
C15 C 0.5154(4) 0.6051(2) 0.6703(2) 0.0208(8) Uani 1 1 d . . . . .
C16 C 0.4415(5) 0.6300(2) 0.7407(2) 0.0232(8) Uani 1 1 d . . . . .
H16 H 0.355565 0.597867 0.761688 0.028 Uiso 1 1 calc R U . . .
C17 C 0.4932(5) 0.7025(3) 0.7811(3) 0.0272(9) Uani 1 1 d . . . . .
H17 H 0.442539 0.719670 0.829420 0.033 Uiso 1 1 calc R U . . .
C18 C 0.6177(5) 0.7488(3) 0.7504(3) 0.0311(10) Uani 1 1 d . . . . .
H18 H 0.652053 0.798393 0.777465 0.037 Uiso 1 1 calc R U . . .
C19 C 0.6934(5) 0.7239(3) 0.6806(3) 0.0276(9) Uani 1 1 d . . . . .
H19 H 0.780031 0.756099 0.660345 0.033 Uiso 1 1 calc R U . . .
C20 C 0.6434(5) 0.6520(3) 0.6400(3) 0.0272(9) Uani 1 1 d . . . . .
H20 H 0.695570 0.634757 0.592105 0.033 Uiso 1 1 calc R U . . .
C21 C 0.2656(5) 0.5488(2) 0.3887(2) 0.0191(7) Uani 1 1 d . . . . .
C22 C 0.4236(5) 0.6448(2) 0.4815(3) 0.0229(7) Uani 1 1 d . . . . .
C23 C 0.1656(5) 0.5698(2) 0.5266(2) 0.0255(8) Uani 1 1 d . . . . .
N1 N 0.6632(4) 0.51523(19) 0.3798(2) 0.0186(6) Uani 1 1 d . . . . .
N2 N 0.6702(4) 0.43267(19) 0.4813(2) 0.0223(6) Uani 1 1 d . . . . .
O1 O 0.1923(3) 0.55775(17) 0.33133(17) 0.0242(6) Uani 1 1 d . . . . .
O2 O 0.4560(4) 0.71484(17) 0.47611(19) 0.0292(6) Uani 1 1 d . . . . .
O3 O 0.0439(4) 0.5899(2) 0.54797(19) 0.0354(8) Uani 1 1 d . . . . .
S1 S 0.44388(12) 0.51148(6) 0.62161(6) 0.0215(2) Uani 1 1 d . . . . .
Mn1 Mn 0.35949(6) 0.53686(3) 0.48559(4) 0.01744(12) Uani 1 1 d . . . . .
Br1 Br 0.24660(5) 0.38770(2) 0.48258(3) 0.02750(10) Uani 1 1 d . . . . .

loop_
_atom_site_aniso_label
_atom_site_aniso_U_11
_atom_site_aniso_U_22
_atom_site_aniso_U_33
_atom_site_aniso_U_23
_atom_site_aniso_U_13
_atom_site_aniso_U_12
C1 0.0149(17) 0.0206(17) 0.0167(17) -0.0008(14) -0.0033(14) -0.0012(14)
C2 0.0146(18) 0.035(2) 0.033(2) 0.0007(19) 0.0051(17) 0.0065(16)
C3 0.019(2) 0.031(2) 0.038(3) 0.0026(19) 0.0011(18) 0.0094(16)
C4 0.0126(17) 0.0203(16) 0.0208(19) 0.0010(14) 0.0039(15) 0.0007(14)
C5 0.0156(19) 0.0269(19) 0.022(2) -0.0043(16) 0.0033(16) -0.0071(15)
C6 0.021(2) 0.0175(17) 0.028(2) -0.0012(15) 0.0067(17) -0.0056(15)
C7 0.0187(19) 0.0211(18) 0.022(2) -0.0008(15) 0.0050(16) 0.0003(15)
C8 0.0206(19) 0.0206(18) 0.0180(19) -0.0019(14) 0.0031(15) -0.0033(15)
C9 0.0159(17) 0.0178(16) 0.0198(18) -0.0022(14) 0.0062(15) -0.0002(14)
C10 0.028(2) 0.036(2) 0.033(2) 0.0006(18) -0.0024(19) -0.0154(19)
C11 0.036(2) 0.0210(19) 0.027(2) 0.0040(16) 0.0027(19) -0.0020(17)
C12 0.029(2) 0.0172(17) 0.023(2) -0.0014(15) 0.0011(16) -0.0026(16)
C13 0.030(2) 0.0240(18) 0.026(2) 0.0059(17) -0.0013(18) 0.0080(19)
C14 0.035(2) 0.038(2) 0.024(2) -0.0014(18) -0.0108(19) 0.013(2)
C15 0.0169(18) 0.0259(19) 0.0197(19) 0.0052(16) -0.0035(15) -0.0009(16)
C16 0.0199(19) 0.029(2) 0.021(2) 0.0062(15) -0.0018(17) 0.0002(16)
C17 0.026(2) 0.026(2) 0.029(2) 0.0013(17) -0.0046(18) 0.0032(17)
C18 0.029(2) 0.029(2) 0.035(2) 0.0034(19) -0.014(2) -0.0021(18)
C19 0.0186(19) 0.033(2) 0.032(2) 0.0111(18) -0.0065(17) -0.0074(16)
C20 0.020(2) 0.039(2) 0.023(2) 0.0056(17) 0.0008(18) -0.0003(18)
C21 0.0170(18) 0.0172(15) 0.0232(19) -0.0013(14) 0.0065(16) 0.0017(15)
C22 0.0215(18) 0.0316(19) 0.0155(17) -0.0011(18) 0.0015(18) 0.0053(15)
C23 0.031(2) 0.0276(18) 0.018(2) 0.0006(16) -0.0002(18) 0.0012(16)
N1 0.0123(15) 0.0227(15) 0.0209(16) -0.0017(13) 0.0013(13) 0.0013(12)
N2 0.0181(15) 0.0244(14) 0.0245(16) 0.0004(15) 0.0006(16) 0.0046(12)
O1 0.0199(13) 0.0307(15) 0.0221(15) 0.0022(12) -0.0013(11) 0.0005(11)
O2 0.0388(17) 0.0225(13) 0.0265(15) -0.0009(12) 0.0042(15) 0.0015(12)
O3 0.0267(17) 0.0487(19) 0.0306(16) 0.0058(14) 0.0100(14) 0.0125(14)
S1 0.0216(5) 0.0249(4) 0.0181(5) 0.0023(4) -0.0006(4) 0.0021(4)
Mn1 0.0153(2) 0.0206(2) 0.0163(2) 0.0016(2) 0.0013(3) 0.0034(2)
Br1 0.02285(18) 0.02558(17) 0.0341(2) 0.00170(18) 0.0045(2) 0.00059(17)

loop_
_atom_type_symbol
_atom_type_description
_atom_type_scat_dispersion_real
_atom_type_scat_dispersion_imag
_atom_type_scat_source
C C 0.0033 0.0016 'International Tables Vol C Tables 4.2.6.8 and 6.1.1.4'
H H 0.0000 0.0000 'International Tables Vol C Tables 4.2.6.8 and 6.1.1.4'
N N 0.0061 0.0033 'International Tables Vol C Tables 4.2.6.8 and 6.1.1.4'
O O 0.0106 0.0060 'International Tables Vol C Tables 4.2.6.8 and 6.1.1.4'
S S 0.1246 0.1234 'International Tables Vol C Tables 4.2.6.8 and 6.1.1.4'
Mn Mn 0.3368 0.7283 'International Tables Vol C Tables 4.2.6.8 and 6.1.1.4'
Br Br -0.2901 2.4595 'International Tables Vol C Tables 4.2.6.8 and 6.1.1.4'

loop_
_geom_angle_atom_site_label_1
_geom_angle_atom_site_label_2
_geom_angle_atom_site_label_3
_geom_angle
_geom_angle_site_symmetry_1
_geom_angle_site_symmetry_3
_geom_angle_publ_flag
N1 C1 N2 102.9(3) . . ?
N1 C1 Mn1 130.0(3) . . ?
N2 C1 Mn1 127.1(3) . . ?
C3 C2 N1 107.1(4) . . ?
C3 C2 H2 126.5 . . ?
N1 C2 H2 126.5 . . ?
C2 C3 N2 106.7(4) . . ?
C2 C3 H3 126.7 . . ?
N2 C3 H3 126.7 . . ?
C9 C4 C5 122.3(4) . . ?
C9 C4 N1 118.4(3) . . ?
C5 C4 N1 119.2(3) . . ?
C6 C5 C4 116.9(4) . . ?
C6 C5 C10 121.0(3) . . ?
C4 C5 C10 122.0(4) . . ?
C7 C6 C5 122.7(3) . . ?
C7 C6 H6 118.6 . . ?
C5 C6 H6 118.6 . . ?
C6 C7 C8 118.3(4) . . ?
C6 C7 C11 120.7(3) . . ?
C8 C7 C11 121.0(4) . . ?
C7 C8 C9 121.5(4) . . ?
C7 C8 H8 119.2 . . ?
C9 C8 H8 119.2 . . ?
C4 C9 C8 118.1(3) . . ?
C4 C9 C12 121.0(3) . . ?
C8 C9 C12 120.9(3) . . ?
C5 C10 H10A 109.5 . . ?
C5 C10 H10B 109.5 . . ?
H10A C10 H10B 109.5 . . ?
C5 C10 H10C 109.5 . . ?
H10A C10 H10C 109.5 . . ?
H10B C10 H10C 109.5 . . ?
C7 C11 H11A 109.5 . . ?
C7 C11 H11B 109.5 . . ?
H11A C11 H11B 109.5 . . ?
C7 C11 H11C 109.5 . . ?
H11A C11 H11C 109.5 . . ?
H11B C11 H11C 109.5 . . ?
C9 C12 H12A 109.5 . . ?
C9 C12 H12B 109.5 . . ?
H12A C12 H12B 109.5 . . ?
C9 C12 H12C 109.5 . . ?
H12A C12 H12C 109.5 . . ?
H12B C12 H12C 109.5 . . ?
N2 C13 C14 111.6(3) . . ?
N2 C13 H13A 109.3 . . ?
C14 C13 H13A 109.3 . . ?
N2 C13 H13B 109.3 . . ?
C14 C13 H13B 109.3 . . ?
H13A C13 H13B 108.0 . . ?
C13 C14 S1 111.0(3) . . ?
C13 C14 H14A 109.4 . . ?
S1 C14 H14A 109.4 . . ?
C13 C14 H14B 109.4 . . ?
S1 C14 H14B 109.4 . . ?
H14A C14 H14B 108.0 . . ?
C16 C15 C20 119.8(4) . . ?
C16 C15 S1 118.0(3) . . ?
C20 C15 S1 122.2(3) . . ?
C15 C16 C17 120.1(4) . . ?
C15 C16 H16 119.9 . . ?
C17 C16 H16 119.9 . . ?
C18 C17 C16 119.6(4) . . ?
C18 C17 H17 120.2 . . ?
C16 C17 H17 120.2 . . ?
C17 C18 C19 120.7(4) . . ?
C17 C18 H18 119.6 . . ?
C19 C18 H18 119.6 . . ?
C18 C19 C20 120.2(4) . . ?
C18 C19 H19 119.9 . . ?
C20 C19 H19 119.9 . . ?
C19 C20 C15 119.5(4) . . ?
C19 C20 H20 120.3 . . ?
C15 C20 H20 120.3 . . ?
O1 C21 Mn1 173.2(3) . . ?
O2 C22 Mn1 175.6(4) . . ?
O3 C23 Mn1 176.5(4) . . ?
C1 N1 C2 111.8(3) . . ?
C1 N1 C4 126.3(3) . . ?
C2 N1 C4 121.9(3) . . ?
C1 N2 C3 111.5(3) . . ?
C1 N2 C13 125.8(3) . . ?
C3 N2 C13 122.7(3) . . ?
C15 S1 C14 99.79(19) . . ?
C15 S1 Mn1 112.71(13) . . ?
C14 S1 Mn1 112.19(14) . . ?
C22 Mn1 C21 89.88(17) . . ?
C22 Mn1 C23 90.59(17) . . ?
C21 Mn1 C23 85.14(18) . . ?
C22 Mn1 C1 93.02(16) . . ?
C21 Mn1 C1 97.35(16) . . ?
C23 Mn1 C1 175.62(16) . . ?
C22 Mn1 S1 96.08(14) . . ?
C21 Mn1 S1 170.69(13) . . ?
C23 Mn1 S1 87.64(13) . . ?
C1 Mn1 S1 89.50(11) . . ?
C22 Mn1 Br1 174.52(13) . . ?
C21 Mn1 Br1 85.23(11) . . ?
C23 Mn1 Br1 86.56(12) . . ?
C1 Mn1 Br1 90.04(10) . . ?
S1 Mn1 Br1 88.48(3) . . ?

loop_
_geom_bond_atom_site_label_1
_geom_bond_atom_site_label_2
_geom_bond_distance
_geom_bond_site_symmetry_2
_geom_bond_publ_flag
C1 N1 1.362(5) . ?
C1 N2 1.369(5) . ?
C1 Mn1 2.064(4) . ?
C2 C3 1.333(6) . ?
C2 N1 1.380(4) . ?
C2 H2 0.9500 . ?
C3 N2 1.386(5) . ?
C3 H3 0.9500 . ?
C4 C9 1.388(5) . ?
C4 C5 1.407(5) . ?
C4 N1 1.438(5) . ?
C5 C6 1.390(6) . ?
C5 C10 1.502(6) . ?
C6 C7 1.383(6) . ?
C6 H6 0.9500 . ?
C7 C8 1.394(5) . ?
C7 C11 1.506(5) . ?
C8 C9 1.395(5) . ?
C8 H8 0.9500 . ?
C9 C12 1.503(5) . ?
C10 H10A 0.9800 . ?
C10 H10B 0.9800 . ?
C10 H10C 0.9800 . ?
C11 H11A 0.9800 . ?
C11 H11B 0.9800 . ?
C11 H11C 0.9800 . ?
C12 H12A 0.9800 . ?
C12 H12B 0.9800 . ?
C12 H12C 0.9800 . ?
C13 N2 1.463(5) . ?
C13 C14 1.505(6) . ?
C13 H13A 0.9900 . ?
C13 H13B 0.9900 . ?
C14 S1 1.831(4) . ?
C14 H14A 0.9900 . ?
C14 H14B 0.9900 . ?
C15 C16 1.383(6) . ?
C15 C20 1.401(6) . ?
C15 S1 1.791(4) . ?
C16 C17 1.397(6) . ?
C16 H16 0.9500 . ?
C17 C18 1.376(6) . ?
C17 H17 0.9500 . ?
C18 C19 1.381(7) . ?
C18 H18 0.9500 . ?
C19 C20 1.388(6) . ?
C19 H19 0.9500 . ?
C20 H20 0.9500 . ?
C21 O1 1.146(5) . ?
C21 Mn1 1.804(4) . ?
C22 O2 1.145(5) . ?
C22 Mn1 1.792(4) . ?
C23 O3 1.129(5) . ?
C23 Mn1 1.841(4) . ?
S1 Mn1 2.4054(11) . ?
Mn1 Br1 2.5440(6) . ?

loop_
_geom_torsion_atom_site_label_1
_geom_torsion_atom_site_label_2
_geom_torsion_atom_site_label_3
_geom_torsion_atom_site_label_4
_geom_torsion
_geom_torsion_site_symmetry_1
_geom_torsion_site_symmetry_2
_geom_torsion_site_symmetry_3
_geom_torsion_site_symmetry_4
_geom_torsion_publ_flag
N1 C2 C3 N2 0.6(5) . . . . ?
C9 C4 C5 C6 3.8(6) . . . . ?
N1 C4 C5 C6 -179.8(3) . . . . ?
C9 C4 C5 C10 -173.7(4) . . . . ?
N1 C4 C5 C10 2.7(6) . . . . ?
C4 C5 C6 C7 -1.6(6) . . . . ?
C10 C5 C6 C7 175.9(4) . . . . ?
C5 C6 C7 C8 -0.9(6) . . . . ?
C5 C6 C7 C11 179.3(4) . . . . ?
C6 C7 C8 C9 1.4(6) . . . . ?
C11 C7 C8 C9 -178.8(4) . . . . ?
C5 C4 C9 C8 -3.4(5) . . . . ?
N1 C4 C9 C8 -179.8(3) . . . . ?
C5 C4 C9 C12 175.9(4) . . . . ?
N1 C4 C9 C12 -0.5(5) . . . . ?
C7 C8 C9 C4 0.7(5) . . . . ?
C7 C8 C9 C12 -178.6(4) . . . . ?
N2 C13 C14 S1 72.0(4) . . . . ?
C20 C15 C16 C17 0.8(6) . . . . ?
S1 C15 C16 C17 179.8(3) . . . . ?
C15 C16 C17 C18 0.0(6) . . . . ?
C16 C17 C18 C19 -0.7(6) . . . . ?
C17 C18 C19 C20 0.7(6) . . . . ?
C18 C19 C20 C15 0.2(6) . . . . ?
C16 C15 C20 C19 -0.9(6) . . . . ?
S1 C15 C20 C19 -179.9(3) . . . . ?
N2 C1 N1 C2 -0.9(4) . . . . ?
Mn1 C1 N1 C2 175.8(3) . . . . ?
N2 C1 N1 C4 176.8(3) . . . . ?
Mn1 C1 N1 C4 -6.5(5) . . . . ?
C3 C2 N1 C1 0.2(5) . . . . ?
C3 C2 N1 C4 -177.6(4) . . . . ?
C9 C4 N1 C1 -85.6(5) . . . . ?
C5 C4 N1 C1 97.9(4) . . . . ?
C9 C4 N1 C2 91.9(4) . . . . ?
C5 C4 N1 C2 -84.6(5) . . . . ?
N1 C1 N2 C3 1.3(4) . . . . ?
Mn1 C1 N2 C3 -175.5(3) . . . . ?
N1 C1 N2 C13 179.2(3) . . . . ?
Mn1 C1 N2 C13 2.4(5) . . . . ?
C2 C3 N2 C1 -1.2(5) . . . . ?
C2 C3 N2 C13 -179.2(4) . . . . ?
C14 C13 N2 C1 -64.6(5) . . . . ?
C14 C13 N2 C3 113.1(4) . . . . ?
C16 C15 S1 C14 -118.5(3) . . . . ?
C20 C15 S1 C14 60.6(4) . . . . ?
C16 C15 S1 Mn1 122.4(3) . . . . ?
C20 C15 S1 Mn1 -58.6(4) . . . . ?
C13 C14 S1 C15 -148.9(3) . . . . ?
C13 C14 S1 Mn1 -29.4(4) . . . . ?
